data_7101540
loop_
_publ_author_name
'Guo-Yu Yang'
'Yan-Qiong Sun'
'Jie Zhang'

_publ_section_title
;A Series of Luminescent Lanthanide-Cadmium-Organic
Frameworks with Helical Channels and Tubes

;
_journal_issue 45
_journal_name_full 'Chemical Communications'
_journal_paper_doi 10.1039/b610892j
_journal_year 2006
_chemical_formula_sum 'C5 H9 Cd Eu N2 O11.5 S'
_chemical_formula_weight 577.56
_chemical_name_systematic
;
?
;
_space_group_IT_number 14
_symmetry_cell_setting monoclinic
_symmetry_space_group_name_Hall '-P 2ybc'
_symmetry_space_group_name_H-M 'P 1 21/c 1'
_atom_sites_solution_hydrogens geom
_atom_sites_solution_primary direct
_atom_sites_solution_secondary difmap
_audit_creation_method SHELXL-97
_cell_angle_alpha 90.00
_cell_angle_beta 101.6880(10)
_cell_angle_gamma 90.00
_cell_formula_units_Z 4
_cell_length_a 8.63050(10)
_cell_length_b 10.3517(2)
_cell_length_c 13.90690(10)
_cell_measurement_reflns_used 89
_cell_measurement_temperature 293(2)
_cell_measurement_theta_max 25.68
_cell_measurement_theta_min 2.41
_cell_volume 1216.69(3)
_computing_cell_refinement 'Siemens SMART'
_computing_data_collection 'Siemens SMART'
_computing_data_reduction 'Siemens XPREP'
_computing_structure_refinement 'SHELXL-97 (Sheldrick, 1997)'
_computing_structure_solution 'SHELXS-97 (Sheldrick, 1990)'
_diffrn_ambient_temperature 293(2)
_diffrn_measured_fraction_theta_full 0.994
_diffrn_measured_fraction_theta_max 0.994
_diffrn_radiation_monochromator graphite
_diffrn_radiation_source 'fine-focus sealed tube'
_diffrn_radiation_type MoK\a
_diffrn_radiation_wavelength 0.71073
_diffrn_reflns_av_R_equivalents 0.0221
_diffrn_reflns_av_sigmaI/netI 0.0205
_diffrn_reflns_limit_h_max 6
_diffrn_reflns_limit_h_min -10
_diffrn_reflns_limit_k_max 12
_diffrn_reflns_limit_k_min -12
_diffrn_reflns_limit_l_max 16
_diffrn_reflns_limit_l_min -16
_diffrn_reflns_number 6468
_diffrn_reflns_theta_full 25.68
_diffrn_reflns_theta_max 25.68
_diffrn_reflns_theta_min 2.41
_exptl_absorpt_coefficient_mu 7.103
_exptl_absorpt_correction_T_max 0.491
_exptl_absorpt_correction_T_min 0.198
_exptl_absorpt_correction_type empirical
_exptl_absorpt_process_details 'SADABS (Sheldrick, 1996)'
_exptl_crystal_colour white
_exptl_crystal_density_diffrn 3.197
_exptl_crystal_density_method 'not measured'
_exptl_crystal_description prism
_exptl_crystal_F_000 1104
_exptl_crystal_size_max .30
_exptl_crystal_size_mid .20
_exptl_crystal_size_min .10
_refine_diff_density_max 1.170
_refine_diff_density_min -1.930
_refine_diff_density_rms 0.215
_refine_ls_extinction_method none
_refine_ls_goodness_of_fit_ref 1.098
_refine_ls_hydrogen_treatment constr
_refine_ls_matrix_type full
_refine_ls_number_parameters 199
_refine_ls_number_reflns 2300
_refine_ls_number_restraints 0
_refine_ls_restrained_S_all 1.098
_refine_ls_R_factor_all 0.0333
_refine_ls_R_factor_gt 0.0322
_refine_ls_shift/su_max 0.001
_refine_ls_shift/su_mean 0.000
_refine_ls_structure_factor_coef Fsqd
_refine_ls_weighting_details 'calc w=1/[\s^2^(Fo^2^)+(0.0304P)^2^+19.9096P] where P=(Fo^2^+2Fc^2^)/3'
_refine_ls_weighting_scheme calc
_refine_ls_wR_factor_gt 0.0802
_refine_ls_wR_factor_ref 0.0809
_reflns_number_gt 2254
_reflns_number_total 2300
_reflns_threshold_expression >2sigma(I)
_cod_data_source_file b610892j.txt
_cod_original_sg_symbol_H-M P21/c
_cod_original_formula_sum 'C5 H9 Cd Eu N2 O11.50 S'
_cod_database_code 7101540

loop_
_symmetry_equiv_pos_as_xyz
'x, y, z'
'-x, y+1/2, -z+1/2'
'-x, -y, -z'
'x, -y-1/2, z-1/2'

loop_
_atom_site_label
_atom_site_type_symbol
_atom_site_fract_x
_atom_site_fract_y
_atom_site_fract_z
_atom_site_U_iso_or_equiv
_atom_site_adp_type
_atom_site_occupancy
_atom_site_symmetry_multiplicity
_atom_site_calc_flag
_atom_site_refinement_flags
Eu Eu 0.92805(4) 0.89924(3) 0.10382(2) 0.01124(12) Uani 1 1 d .
Cd Cd 1.37378(6) 0.98180(5) 0.36725(3) 0.01606(14) Uani 1 1 d .
S S 1.2002(2) 0.72396(19) 0.45936(13) 0.0233(4) Uani 1 1 d .
C1 C 1.5320(9) 1.2367(7) 0.2708(5) 0.0204(15) Uani 1 1 d .
H1A H 1.6126 1.2522 0.3250 0.024 Uiso 1 1 calc R
C2 C 1.3358(8) 1.1482(7) 0.1743(5) 0.0154(13) Uani 1 1 d .
C3 C 1.3842(8) 1.2543(7) 0.1269(5) 0.0157(14) Uani 1 1 d .
C4 C 1.2082(8) 1.0542(7) 0.1465(5) 0.0156(13) Uani 1 1 d .
C5 C 1.3268(8) 1.3171(7) 0.0295(5) 0.0183(14) Uani 1 1 d .
N1 N 1.5090(7) 1.3099(6) 0.1898(4) 0.0202(13) Uani 1 1 d .
N2 N 1.4294(7) 1.1399(6) 0.2671(4) 0.0184(12) Uani 1 1 d .
O1 O 1.1687(6) 0.9824(5) 0.2120(3) 0.0183(10) Uani 1 1 d .
O2 O 1.1336(6) 1.0419(5) 0.0592(3) 0.0185(10) Uani 1 1 d .
O3 O 1.2275(7) 1.2649(6) -0.0359(4) 0.0336(14) Uani 1 1 d .
O4 O 1.3860(6) 1.4264(5) 0.0180(4) 0.0227(11) Uani 1 1 d .
O5 O 1.3668(7) 0.7016(7) 0.4993(4) 0.0375(15) Uani 1 1 d .
O6 O 1.1770(8) 0.8506(7) 0.4065(5) 0.0408(16) Uani 1 1 d .
O7 O 1.1353(8) 0.6229(6) 0.3867(4) 0.0326(14) Uani 1 1 d .
O8 O 1.1083(7) 0.7270(5) 0.5374(4) 0.0278(12) Uani 1 1 d .
O1W O 0.8556(18) 0.9302(10) 0.2596(10) 0.135(7) Uani 1 1 d .
O2W O 1.0062(9) 0.7213(7) 0.2040(4) 0.0432(17) Uani 1 1 d .
O3W O 0.6397(12) 0.9446(10) 0.0940(11) 0.100(4) Uani 1 1 d .
O4W O 0.941(2) 1.0033(15) 0.4120(14) 0.068(5) Uani 0.50 1 d P
H11 H 0.8117 0.8725 0.2909 0.080 Uiso 1 1 d R
H12 H 0.7894 0.9745 0.2275 0.080 Uiso 1 1 d R
H21 H 1.0445 0.6736 0.1651 0.080 Uiso 1 1 d R
H22 H 1.0746 0.7224 0.2656 0.080 Uiso 1 1 d R
H31 H 0.5592 0.8717 0.0895 0.080 Uiso 1 1 d R
H32 H 0.5887 1.0188 0.0752 0.080 Uiso 1 1 d R

loop_
_atom_site_aniso_label
_atom_site_aniso_U_11
_atom_site_aniso_U_22
_atom_site_aniso_U_33
_atom_site_aniso_U_23
_atom_site_aniso_U_13
_atom_site_aniso_U_12
Eu 0.01619(18) 0.01072(18) 0.00545(17) 0.00083(11) -0.00103(12) -0.00617(12)
Cd 0.0187(3) 0.0172(3) 0.0118(2) 0.00152(18) 0.00201(19) 0.00325(19)
S 0.0283(10) 0.0263(10) 0.0144(8) 0.0002(7) 0.0021(7) -0.0100(8)
C1 0.021(4) 0.022(4) 0.014(3) -0.003(3) -0.004(3) -0.007(3)
C2 0.015(3) 0.016(3) 0.014(3) -0.002(3) 0.001(3) 0.001(3)
C3 0.016(3) 0.020(3) 0.010(3) -0.004(3) 0.000(3) -0.004(3)
C4 0.019(3) 0.012(3) 0.016(3) 0.000(3) 0.004(3) 0.001(3)
C5 0.014(3) 0.023(4) 0.018(3) 0.002(3) 0.002(3) -0.004(3)
N1 0.024(3) 0.020(3) 0.015(3) 0.003(2) 0.002(2) -0.006(3)
N2 0.021(3) 0.021(3) 0.011(3) 0.002(2) 0.000(2) -0.002(3)
O1 0.019(2) 0.022(3) 0.013(2) 0.004(2) 0.0005(19) -0.004(2)
O2 0.022(2) 0.021(3) 0.010(2) 0.003(2) -0.0017(19) -0.003(2)
O3 0.038(3) 0.036(3) 0.020(3) 0.006(2) -0.010(2) -0.023(3)
O4 0.025(3) 0.020(3) 0.021(3) 0.008(2) 0.001(2) -0.007(2)
O5 0.027(3) 0.057(4) 0.026(3) 0.002(3) 0.001(2) -0.004(3)
O6 0.046(4) 0.037(4) 0.034(3) 0.015(3) -0.005(3) -0.018(3)
O7 0.046(4) 0.035(3) 0.019(3) -0.006(2) 0.012(3) -0.018(3)
O8 0.038(3) 0.021(3) 0.027(3) -0.005(2) 0.012(2) -0.009(2)
O1W 0.226(16) 0.076(7) 0.157(12) 0.071(8) 0.167(13) 0.066(9)
O2W 0.066(5) 0.037(4) 0.021(3) 0.010(3) -0.003(3) -0.002(3)
O3W 0.061(6) 0.069(6) 0.179(12) -0.046(8) 0.049(7) -0.019(5)
O4W 0.072(11) 0.041(9) 0.104(14) -0.019(9) 0.048(11) 0.005(8)

loop_
_atom_type_symbol
_atom_type_description
_atom_type_scat_dispersion_real
_atom_type_scat_dispersion_imag
_atom_type_scat_source
C C 0.0033 0.0016 'International Tables Vol C Tables 4.2.6.8 and 6.1.1.4'
H H 0.0000 0.0000 'International Tables Vol C Tables 4.2.6.8 and 6.1.1.4'
N N 0.0061 0.0033 'International Tables Vol C Tables 4.2.6.8 and 6.1.1.4'
O O 0.0106 0.0060 'International Tables Vol C Tables 4.2.6.8 and 6.1.1.4'
S S 0.1246 0.1234 'International Tables Vol C Tables 4.2.6.8 and 6.1.1.4'
Cd Cd -0.8075 1.2024 'International Tables Vol C Tables 4.2.6.8 and 6.1.1.4'
Eu Eu -0.1578 3.6682 'International Tables Vol C Tables 4.2.6.8 and 6.1.1.4'

loop_
_geom_angle_atom_site_label_1
_geom_angle_atom_site_label_2
_geom_angle_atom_site_label_3
_geom_angle
_geom_angle_site_symmetry_1
_geom_angle_site_symmetry_3
O3 Eu O2 77.71(19) 3_775 3_775
O3 Eu O2W 74.3(2) 3_775 .
O2 Eu O2W 141.3(2) 3_775 .
O3 Eu O8 78.6(2) 3_775 4_575
O2 Eu O8 78.48(19) 3_775 4_575
O2W Eu O8 70.2(2) . 4_575
O3 Eu O7 129.1(2) 3_775 2_755
O2 Eu O7 77.78(18) 3_775 2_755
O2W Eu O7 140.9(2) . 2_755
O8 Eu O7 137.3(2) 4_575 2_755
O3 Eu O1W 103.8(4) 3_775 .
O2 Eu O1W 143.6(3) 3_775 .
O2W Eu O1W 70.2(3) . .
O8 Eu O1W 137.9(3) 4_575 .
O7 Eu O1W 73.5(3) 2_755 .
O3 Eu O1 151.5(2) 3_775 .
O2 Eu O1 120.48(17) 3_775 .
O2W Eu O1 78.7(2) . .
O8 Eu O1 83.74(19) 4_575 .
O7 Eu O1 78.5(2) 2_755 .
O1W Eu O1 75.1(4) . .
O3 Eu O2 137.72(19) 3_775 .
O2 Eu O2 68.33(19) 3_775 .
O2W Eu O2 119.1(2) . .
O8 Eu O2 70.75(19) 4_575 .
O7 Eu O2 67.66(19) 2_755 .
O1W Eu O2 118.5(4) . .
O1 Eu O2 52.19(16) . .
O3 Eu O3W 67.5(3) 3_775 .
O2 Eu O3W 82.4(4) 3_775 .
O2W Eu O3W 110.2(4) . .
O8 Eu O3W 143.9(3) 4_575 .
O7 Eu O3W 65.6(3) 2_755 .
O1W Eu O3W 65.6(5) . .
O1 Eu O3W 132.3(3) . .
O2 Eu O3W 128.8(3) . .
O3 Eu C4 156.5(2) 3_775 .
O2 Eu C4 94.19(18) 3_775 .
O2W Eu C4 100.9(2) . .
O8 Eu C4 78.2(2) 4_575 .
O7 Eu C4 68.8(2) 2_755 .
O1W Eu C4 95.8(4) . .
O1 Eu C4 26.33(18) . .
O2 Eu C4 26.06(17) . .
O3W Eu C4 133.9(3) . .
O3 Eu Eu 109.86(14) 3_775 3_775
O2 Eu Eu 35.61(12) 3_775 3_775
O2W Eu Eu 139.31(19) . 3_775
O8 Eu Eu 71.17(13) 4_575 3_775
O7 Eu Eu 68.82(14) 2_755 3_775
O1W Eu Eu 140.1(3) . 3_775
O1 Eu Eu 84.89(11) . 3_775
O2 Eu Eu 32.72(11) . 3_775
O3W Eu Eu 108.4(3) . 3_775
C4 Eu Eu 58.64(14) . 3_775
O3 Eu H12 101.7 3_775 .
O2 Eu H12 124.5 3_775 .
O2W Eu H12 87.4 . .
O8 Eu H12 156.8 4_575 .
O7 Eu H12 59.7 2_755 .
O1W Eu H12 19.0 . .
O1 Eu H12 86.0 . .
O2 Eu H12 117.9 . .
O3W Eu H12 49.4 . .
C4 Eu H12 101.0 . .
Eu Eu H12 128.5 3_775 .
O3 Eu H21 67.7 3_775 .
O2 Eu H21 123.6 3_775 .
O2W Eu H21 18.6 . .
O8 Eu H21 52.6 4_575 .
O7 Eu H21 157.6 2_755 .
O1W Eu H21 88.7 . .
O1 Eu H21 83.8 . .
O2 Eu H21 111.5 . .
O3W Eu H21 119.7 . .
C4 Eu H21 100.4 . .
Eu Eu H21 123.5 3_775 .
H12 Eu H21 105.6 . .
N2 Cd N1 100.8(2) . 2_845
N2 Cd O4 106.7(2) . 4_586
N1 Cd O4 134.9(2) 2_845 4_586
N2 Cd O6 145.4(2) . .
N1 Cd O6 91.3(3) 2_845 .
O4 Cd O6 85.9(2) 4_586 .
N2 Cd O4 108.5(2) . 2_845
N1 Cd O4 70.17(19) 2_845 2_845
O4 Cd O4 67.6(2) 4_586 2_845
O6 Cd O4 106.0(2) . 2_845
N2 Cd O1 70.60(19) . .
N1 Cd O1 89.30(19) 2_845 .
O4 Cd O1 133.22(17) 4_586 .
O6 Cd O1 77.36(19) . .
O4 Cd O1 159.11(17) 2_845 .
O5 S O8 111.2(4) . .
O5 S O7 110.9(4) . .
O8 S O7 109.5(3) . .
O5 S O6 110.6(4) . .
O8 S O6 107.8(4) . .
O7 S O6 106.8(4) . .
N2 C1 N1 114.2(6) . .
N2 C1 H1A 122.9 . .
N1 C1 H1A 122.9 . .
N2 C2 C3 108.6(6) . .
N2 C2 C4 118.2(6) . .
C3 C2 C4 133.2(6) . .
N1 C3 C2 107.6(6) . .
N1 C3 C5 118.0(6) . .
C2 C3 C5 134.3(6) . .
O2 C4 O1 118.1(6) . .
O2 C4 C2 122.1(6) . .
O1 C4 C2 119.8(6) . .
O2 C4 Eu 59.9(4) . .
O1 C4 Eu 58.9(3) . .
C2 C4 Eu 171.0(5) . .
O3 C5 O4 122.3(7) . .
O3 C5 C3 121.9(7) . .
O4 C5 C3 115.8(6) . .
C1 N1 C3 105.2(6) . .
C1 N1 Cd 137.5(5) . 2_855
C3 N1 Cd 117.1(4) . 2_855
C1 N2 C2 104.3(6) . .
C1 N2 Cd 138.0(5) . .
C2 N2 Cd 117.7(5) . .
C4 O1 Eu 94.7(4) . .
C4 O1 Cd 111.9(4) . .
Eu O1 Cd 152.8(2) . .
C4 O2 Eu 153.2(5) . 3_775
C4 O2 Eu 94.1(4) . .
Eu O2 Eu 111.67(19) 3_775 .
C5 O3 Eu 154.3(5) . 3_775
C5 O4 Cd 122.9(5) . 4_585
C5 O4 Cd 116.4(4) . 2_855
Cd O4 Cd 112.4(2) 4_585 2_855
S O6 Cd 126.6(4) . .
S O7 Eu 134.8(3) . 2_745
S O8 Eu 140.8(3) . 4_576
Eu O1W H11 125.6 . .
Eu O1W H12 81.9 . .
H11 O1W H12 110.0 . .
Eu O2W H21 100.5 . .
Eu O2W H22 126.2 . .
H21 O2W H22 109.6 . .
Eu O3W H31 121.4 . .
Eu O3W H32 126.7 . .
H31 O3W H32 109.2 . .

loop_
_geom_bond_atom_site_label_1
_geom_bond_atom_site_label_2
_geom_bond_distance
_geom_bond_site_symmetry_2
Eu O3 2.251(5) 3_775
Eu O2 2.303(5) 3_775
Eu O2W 2.325(6) .
Eu O8 2.359(5) 4_575
Eu O7 2.389(6) 2_755
Eu O1W 2.395(10) .
Eu O1 2.460(5) .
Eu O2 2.482(5) .
Eu O3W 2.509(10) .
Eu C4 2.862(7) .
Eu Eu 3.9606(6) 3_775
Eu H12 2.4153 .
Eu H21 2.6161 .
Cd N2 2.263(6) .
Cd N1 2.269(6) 2_845
Cd O4 2.285(5) 4_586
Cd O6 2.325(6) .
Cd O4 2.415(5) 2_845
Cd O1 2.499(5) .
S O5 1.451(6) .
S O8 1.469(6) .
S O7 1.483(6) .
S O6 1.496(6) .
C1 N2 1.331(10) .
C1 N1 1.338(9) .
C1 H1A 0.9300 .
C2 N2 1.380(9) .
C2 C3 1.387(10) .
C2 C4 1.462(10) .
C3 N1 1.369(9) .
C3 C5 1.494(9) .
C4 O2 1.261(8) .
C4 O1 1.274(8) .
C5 O3 1.240(9) .
C5 O4 1.265(9) .
N1 Cd 2.269(6) 2_855
O2 Eu 2.303(5) 3_775
O3 Eu 2.251(5) 3_775
O4 Cd 2.285(5) 4_585
O4 Cd 2.415(5) 2_855
O7 Eu 2.389(6) 2_745
O8 Eu 2.359(5) 4_576
O1W H11 0.8694 .
O1W H12 0.7955 .
O2W H21 0.8471 .
O2W H22 0.9366 .
O3W H31 1.0180 .
O3W H32 0.8980 .
